data_7702935
loop_
_publ_author_name
'Gonz\'alez-Fern\'andez, Rebeca'
'Crochet, Pascale'
'Cadierno, Victorio'

_publ_section_title
;
 Half-sandwich ruthenium(ii) complexes with tethered arene-phosphinite
 ligands: synthesis, structure and application in catalytic cross
 dehydrogenative coupling reactions of silanes and alcohols.
;
_journal_issue 1
_journal_name_full 'Dalton transactions (Cambridge, England : 2003)'
_journal_page_first 210
_journal_page_last 222
_journal_paper_doi 10.1039/c9dt04421c
_journal_volume 49
_journal_year 2020
_chemical_formula_moiety 'C15 H25 Ru1 Cl2 O1 P1'
_chemical_formula_sum 'C15 H25 Cl2 O P Ru'
_chemical_formula_weight 424.29
_space_group_crystal_system orthorhombic
_space_group_IT_number 61
_space_group_name_Hall '-P 2ac 2ab'
_space_group_name_H-M_alt 'P b c a'
_atom_sites_solution_hydrogens geom
_audit_creation_method SHELXL-2014
_audit_update_record
;
2019-10-10 deposited with the CCDC.	2019-12-02 downloaded from the CCDC.
;
_cell_angle_alpha 90
_cell_angle_beta 90
_cell_angle_gamma 90
_cell_formula_units_Z 8
_cell_length_a 8.9634(2)
_cell_length_b 13.7539(3)
_cell_length_c 27.5000(6)
_cell_measurement_reflns_used 5954
_cell_measurement_temperature 293(2)
_cell_measurement_theta_max 69.4630
_cell_measurement_theta_min 5.8850
_cell_volume 3390.25(13)
_computing_structure_refinement 'SHELXL-2014 (Sheldrick, 2014)'
_diffrn_ambient_temperature 293(2)
_diffrn_measured_fraction_theta_full 0.999
_diffrn_measured_fraction_theta_max 0.986
_diffrn_measurement_device_type 'Xcalibur, Onyx, Nova'
_diffrn_radiation_type CuK\a
_diffrn_radiation_wavelength 1.54184
_diffrn_reflns_av_R_equivalents 0.0318
_diffrn_reflns_av_unetI/netI 0.0278
_diffrn_reflns_Laue_measured_fraction_full 0.999
_diffrn_reflns_Laue_measured_fraction_max 0.986
_diffrn_reflns_limit_h_max 10
_diffrn_reflns_limit_h_min -8
_diffrn_reflns_limit_k_max 16
_diffrn_reflns_limit_k_min -15
_diffrn_reflns_limit_l_max 31
_diffrn_reflns_limit_l_min -33
_diffrn_reflns_number 9404
_diffrn_reflns_point_group_measured_fraction_full 0.999
_diffrn_reflns_point_group_measured_fraction_max 0.986
_diffrn_reflns_theta_full 67.684
_diffrn_reflns_theta_max 69.630
_diffrn_reflns_theta_min 3.214
_diffrn_source 'sealed X-ray tube'
_exptl_absorpt_coefficient_mu 11.215
_exptl_absorpt_correction_T_max 1.00000
_exptl_absorpt_correction_T_min 0.75567
_exptl_absorpt_correction_type multi-scan
_exptl_absorpt_process_details
;
CrysAlisPro, Agilent Technologies,
Version 1.171.37.35 (release 13-08-2014 CrysAlis171 .NET)
(compiled Aug 13 2014,18:06:01)
Empirical absorption correction using spherical harmonics,
 implemented in SCALE3 ABSPACK scaling algorithm.
;
_exptl_crystal_colour brown
_exptl_crystal_density_diffrn 1.663
_exptl_crystal_description needle
_exptl_crystal_F_000 1728
_exptl_crystal_size_max 0.11
_exptl_crystal_size_mid 0.04
_exptl_crystal_size_min 0.03
_refine_diff_density_max 0.366
_refine_diff_density_min -0.753
_refine_diff_density_rms 0.146
_refine_ls_extinction_method none
_refine_ls_goodness_of_fit_ref 1.118
_refine_ls_hydrogen_treatment constr
_refine_ls_matrix_type full
_refine_ls_number_parameters 181
_refine_ls_number_reflns 3147
_refine_ls_number_restraints 0
_refine_ls_restrained_S_all 1.118
_refine_ls_R_factor_all 0.0324
_refine_ls_R_factor_gt 0.0302
_refine_ls_shift/su_max 0.000
_refine_ls_shift/su_mean 0.000
_refine_ls_structure_factor_coef Fsqd
_refine_ls_weighting_details 'w=1/[\s^2^(Fo^2^)+(0.0570P)^2^+0.2256P] where P=(Fo^2^+2Fc^2^)/3'
_refine_ls_weighting_scheme calc
_refine_ls_wR_factor_gt 0.0892
_refine_ls_wR_factor_ref 0.0918
_reflns_Friedel_coverage 0.000
_reflns_number_gt 2899
_reflns_number_total 3147
_reflns_threshold_expression 'I > 2\s(I)'
_cod_data_source_file c9dt04421c2.cif
_cod_data_source_block 10c
_cod_depositor_comments 'Adding full bibliography for 7702933--7702936.cif.'
_cod_database_code 7702935
_shelx_space_group_comment
;
The symmetry employed for this shelxl refinement is uniquely defined
by the following loop, which should always be used as a source of
symmetry information in preference to the above space-group names.
They are only intended as comments.
;
_shelxl_version_number 2014-3

loop_
_space_group_symop_operation_xyz
'x, y, z'
'-x+1/2, y+1/2, z'
'x, -y+1/2, z+1/2'
'-x+1/2, -y, z+1/2'
'-x, -y, -z'
'x-1/2, -y-1/2, -z'
'-x, y-1/2, -z-1/2'
'x-1/2, y, -z-1/2'

loop_
_atom_site_label
_atom_site_type_symbol
_atom_site_fract_x
_atom_site_fract_y
_atom_site_fract_z
_atom_site_U_iso_or_equiv
_atom_site_adp_type
_atom_site_occupancy
_atom_site_site_symmetry_order
_atom_site_calc_flag
_atom_site_refinement_flags_posn
_atom_site_refinement_flags_adp
C1 C 0.1808(4) 0.1329(3) 0.00706(13) 0.0577(9) Uani 1 1 d . .
H1 H 0.2629 0.1523 -0.0112 0.069 Uiso 1 1 calc R U
C2 C 0.0405(4) 0.1650(3) -0.00461(12) 0.0551(8) Uani 1 1 d . .
H2 H 0.0287 0.2068 -0.0309 0.066 Uiso 1 1 calc R U
C3 C -0.0847(3) 0.1368(2) 0.02173(12) 0.0482(7) Uani 1 1 d . .
H3 H -0.1777 0.1613 0.0131 0.058 Uiso 1 1 calc R U
C4 C -0.0741(3) 0.0729(2) 0.06055(14) 0.0465(7) Uani 1 1 d . .
C5 C 0.0713(4) 0.0371(3) 0.07357(13) 0.0564(10) Uani 1 1 d . .
H5 H 0.0823 -0.0070 0.0989 0.068 Uiso 1 1 calc R U
C6 C 0.1991(4) 0.0703(3) 0.04693(16) 0.0615(10) Uani 1 1 d . .
H6 H 0.2942 0.0504 0.0561 0.074 Uiso 1 1 calc R U
C7 C -0.2057(4) 0.0348(3) 0.08866(15) 0.0597(9) Uani 1 1 d . .
H7A H -0.1712 0.0163 0.1208 0.072 Uiso 1 1 calc R U
H7B H -0.2404 -0.0239 0.0727 0.072 Uiso 1 1 calc R U
C8 C -0.3387(3) 0.1028(3) 0.09475(13) 0.0534(8) Uani 1 1 d . .
H8A H -0.3820 0.1154 0.0630 0.064 Uiso 1 1 calc R U
H8B H -0.4138 0.0706 0.1144 0.064 Uiso 1 1 calc R U
C9 C -0.2992(3) 0.1982(2) 0.11816(12) 0.0455(7) Uani 1 1 d . .
H9A H -0.2571 0.2416 0.0940 0.055 Uiso 1 1 calc R U
H9B H -0.3886 0.2283 0.1311 0.055 Uiso 1 1 calc R U
C10 C -0.0644(3) 0.3625(2) 0.16265(12) 0.0428(7) Uani 1 1 d . .
H10 H -0.0938 0.3907 0.1313 0.051 Uiso 1 1 calc R U
C11 C 0.0772(4) 0.4169(3) 0.17750(17) 0.0625(10) Uani 1 1 d . .
H11A H 0.1560 0.4017 0.1551 0.094 Uiso 1 1 calc R U
H11B H 0.0586 0.4856 0.1770 0.094 Uiso 1 1 calc R U
H11C H 0.1060 0.3974 0.2097 0.094 Uiso 1 1 calc R U
C12 C -0.1946(4) 0.3840(3) 0.19727(14) 0.0654(9) Uani 1 1 d . .
H12A H -0.2814 0.3488 0.1869 0.098 Uiso 1 1 calc R U
H12B H -0.1683 0.3643 0.2296 0.098 Uiso 1 1 calc R U
H12C H -0.2157 0.4525 0.1970 0.098 Uiso 1 1 calc R U
C13 C 0.0673(3) 0.1831(3) 0.20365(12) 0.0467(7) Uani 1 1 d . .
H13 H 0.1608 0.2196 0.2068 0.056 Uiso 1 1 calc R U
C14 C -0.0155(5) 0.1960(4) 0.25144(14) 0.0744(12) Uani 1 1 d . .
H14A H -0.0424 0.2631 0.2554 0.112 Uiso 1 1 calc R U
H14B H -0.1041 0.1568 0.2512 0.112 Uiso 1 1 calc R U
H14C H 0.0476 0.1762 0.2779 0.112 Uiso 1 1 calc R U
C15 C 0.1106(5) 0.0776(3) 0.19677(17) 0.0751(11) Uani 1 1 d . .
H15A H 0.1628 0.0703 0.1665 0.113 Uiso 1 1 calc R U
H15B H 0.1741 0.0575 0.2230 0.113 Uiso 1 1 calc R U
H15C H 0.0224 0.0381 0.1964 0.113 Uiso 1 1 calc R U
O1 O -0.1924(2) 0.18373(15) 0.15701(7) 0.0410(4) Uani 1 1 d . .
P1 P -0.02923(7) 0.23261(5) 0.15014(2) 0.03360(17) Uani 1 1 d . .
Cl1 Cl 0.04454(8) 0.36521(5) 0.04908(3) 0.04639(18) Uani 1 1 d . .
Cl2 Cl 0.30933(8) 0.24909(6) 0.11168(3) 0.0553(2) Uani 1 1 d . .
Ru1 Ru 0.07863(2) 0.19812(2) 0.07395(2) 0.03403(11) Uani 1 1 d . .

loop_
_atom_site_aniso_label
_atom_site_aniso_U_11
_atom_site_aniso_U_22
_atom_site_aniso_U_33
_atom_site_aniso_U_23
_atom_site_aniso_U_13
_atom_site_aniso_U_12
C1 0.065(2) 0.0544(19) 0.0539(18) -0.0183(16) 0.0187(16) -0.0079(17)
C2 0.072(2) 0.0528(19) 0.0408(16) -0.0130(15) 0.0004(15) -0.0115(18)
C3 0.0488(17) 0.0478(18) 0.0480(17) -0.0151(15) -0.0069(13) -0.0034(13)
C4 0.0488(17) 0.0382(16) 0.0525(17) -0.0142(15) 0.0063(13) -0.0110(12)
C5 0.082(3) 0.0289(17) 0.058(2) -0.0054(13) -0.0052(16) 0.0018(15)
C6 0.0474(17) 0.0473(17) 0.090(3) -0.0264(19) 0.0012(17) 0.0150(15)
C7 0.065(2) 0.0485(17) 0.066(2) -0.0129(17) 0.0115(19) -0.0193(17)
C8 0.0369(15) 0.067(2) 0.0567(18) -0.0086(16) 0.0032(14) -0.0159(14)
C9 0.0313(14) 0.0544(18) 0.0508(17) -0.0023(13) -0.0046(13) 0.0021(12)
C10 0.0453(15) 0.0403(16) 0.0429(15) -0.0043(13) -0.0027(11) 0.0033(12)
C11 0.062(2) 0.050(2) 0.075(2) -0.0145(19) -0.0097(17) -0.0060(15)
C12 0.071(2) 0.060(2) 0.065(2) -0.0155(18) 0.0145(18) 0.0117(18)
C13 0.0420(16) 0.0570(19) 0.0413(17) 0.0064(14) -0.0062(12) -0.0007(13)
C14 0.079(3) 0.102(3) 0.0420(17) 0.014(2) -0.001(2) 0.012(2)
C15 0.089(3) 0.065(2) 0.071(2) 0.016(2) -0.020(2) 0.021(2)
O1 0.0321(9) 0.0514(11) 0.0394(10) 0.0001(9) 0.0015(8) -0.0041(8)
P1 0.0306(3) 0.0364(4) 0.0338(3) -0.0008(3) -0.0015(3) 0.0007(3)
Cl1 0.0536(4) 0.0371(4) 0.0485(4) 0.0029(3) -0.0005(3) -0.0033(3)
Cl2 0.0306(3) 0.0714(5) 0.0639(5) -0.0079(4) -0.0033(3) -0.0019(3)
Ru1 0.03009(16) 0.03293(17) 0.03906(17) -0.00359(7) 0.00256(7) -0.00054(7)

loop_
_atom_type_symbol
_atom_type_description
_atom_type_scat_dispersion_real
_atom_type_scat_dispersion_imag
_atom_type_scat_source
C C 0.0181 0.0091 'International Tables Vol C Tables 4.2.6.8 and 6.1.1.4'
H H 0.0000 0.0000 'International Tables Vol C Tables 4.2.6.8 and 6.1.1.4'
O O 0.0492 0.0322 'International Tables Vol C Tables 4.2.6.8 and 6.1.1.4'
P P 0.2955 0.4335 'International Tables Vol C Tables 4.2.6.8 and 6.1.1.4'
Cl Cl 0.3639 0.7018 'International Tables Vol C Tables 4.2.6.8 and 6.1.1.4'
Ru Ru 0.0552 3.2960 'International Tables Vol C Tables 4.2.6.8 and 6.1.1.4'

loop_
_geom_angle_atom_site_label_1
_geom_angle_atom_site_label_2
_geom_angle_atom_site_label_3
_geom_angle
C2 C1 C6 119.2(3)
C2 C1 Ru1 71.83(19)
C6 C1 Ru1 69.65(19)
C1 C2 C3 121.9(3)
C1 C2 Ru1 72.5(2)
C3 C2 Ru1 71.15(18)
C4 C3 C2 121.5(3)
C4 C3 Ru1 72.36(18)
C2 C3 Ru1 72.45(18)
C3 C4 C5 118.1(3)
C3 C4 C7 124.3(3)
C5 C4 C7 117.6(3)
C3 C4 Ru1 71.35(17)
C5 C4 Ru1 70.55(19)
C7 C4 Ru1 131.7(2)
C6 C5 C4 119.2(3)
C6 C5 Ru1 70.2(2)
C4 C5 Ru1 71.69(19)
C1 C6 C5 120.1(3)
C1 C6 Ru1 73.49(19)
C5 C6 Ru1 71.86(19)
C4 C7 C8 117.1(3)
C9 C8 C7 113.5(3)
O1 C9 C8 110.6(3)
C11 C10 C12 111.8(3)
C11 C10 P1 112.4(2)
C12 C10 P1 115.6(2)
C15 C13 C14 110.2(3)
C15 C13 P1 112.1(3)
C14 C13 P1 114.8(2)
C9 O1 P1 116.94(18)
O1 P1 C13 100.25(13)
O1 P1 C10 103.03(12)
C13 P1 C10 106.83(16)
O1 P1 Ru1 112.99(8)
C13 P1 Ru1 116.38(11)
C10 P1 Ru1 115.51(11)
C6 Ru1 C5 37.98(14)
C6 Ru1 C3 78.51(13)
C5 Ru1 C3 66.24(13)
C6 Ru1 C4 68.14(13)
C5 Ru1 C4 37.77(13)
C3 Ru1 C4 36.30(13)
C6 Ru1 C2 65.43(15)
C5 Ru1 C2 77.70(14)
C3 Ru1 C2 36.40(13)
C4 Ru1 C2 65.72(13)
C6 Ru1 C1 36.86(15)
C5 Ru1 C1 66.93(13)
C3 Ru1 C1 65.56(12)
C4 Ru1 C1 78.83(13)
C2 Ru1 C1 35.68(14)
C6 Ru1 P1 131.68(12)
C5 Ru1 P1 101.15(10)
C3 Ru1 P1 112.43(9)
C4 Ru1 P1 92.89(9)
C2 Ru1 P1 146.95(10)
C1 Ru1 P1 167.91(10)
C6 Ru1 Cl1 136.76(12)
C5 Ru1 Cl1 160.96(9)
C3 Ru1 Cl1 95.46(9)
C4 Ru1 Cl1 127.56(10)
C2 Ru1 Cl1 84.32(10)
C1 Ru1 Cl1 101.55(10)
P1 Ru1 Cl1 90.47(3)
C6 Ru1 Cl2 87.51(10)
C5 Ru1 Cl2 108.49(10)
C3 Ru1 Cl2 162.37(9)
C4 Ru1 Cl2 145.06(10)
C2 Ru1 Cl2 127.24(10)
C1 Ru1 Cl2 96.82(10)
P1 Ru1 Cl2 84.89(3)
Cl1 Ru1 Cl2 87.36(3)

loop_
_geom_bond_atom_site_label_1
_geom_bond_atom_site_label_2
_geom_bond_distance
C1 C2 1.372(6)
C1 C6 1.403(6)
C1 Ru1 2.242(3)
C2 C3 1.391(5)
C2 Ru1 2.234(3)
C3 C4 1.386(5)
C3 Ru1 2.217(3)
C4 C5 1.439(5)
C4 C7 1.505(5)
C4 Ru1 2.230(3)
C5 C6 1.434(5)
C5 Ru1 2.215(4)
C6 Ru1 2.193(3)
C7 C8 1.525(5)
C8 C9 1.504(5)
C9 O1 1.448(4)
C10 C11 1.529(4)
C10 C12 1.535(4)
C10 P1 1.847(3)
C13 C15 1.514(6)
C13 C14 1.520(5)
C13 P1 1.838(3)
O1 P1 1.621(2)
P1 Ru1 2.3557(7)
Cl1 Ru1 2.4170(7)
Cl2 Ru1 2.4175(7)
